data_7105800
loop_
_publ_author_name
'Julia Strautmann'
'Stephan Walleck'
'Hartmut Bogge'
'Anja Stammler'
'Thorsten Glaser'

_publ_section_title
;
 A Taylor-made Ligand to Mimic the Active Site of Diiron Enyzmes: An
 Air-oxidized High-Valent FeIII h.s.(\"i-O)2 FeIV h.s Species
;
_publ_section_title_footnote
;
;
_journal_name_full Chem.Commun.
_journal_page_first 695
_journal_paper_doi 10.1039/c0cc03098h
_journal_volume 47
_journal_year 2011
_chemical_formula_moiety 'C16 H30 Fe2 N4 O11 , 6 ( H2 O )'
_chemical_formula_sum 'C16 H42 Fe2 N4 O17'
_chemical_formula_weight 674.24
_space_group_IT_number 14
_symmetry_cell_setting monoclinic
_symmetry_space_group_name_Hall '-P 2ybc'
_symmetry_space_group_name_H-M 'P 1 21/c 1'
_atom_sites_solution_hydrogens geom
_atom_sites_solution_primary direct
_atom_sites_solution_secondary difmap
_audit_creation_method SHELXL-97
_cell_angle_alpha 90.00
_cell_angle_beta 115.0120(10)
_cell_angle_gamma 90.00
_cell_formula_units_Z 4
_cell_length_a 10.4386(3)
_cell_length_b 24.5460(7)
_cell_length_c 12.1232(3)
_cell_measurement_reflns_used 6677
_cell_measurement_temperature 173(2)
_cell_measurement_theta_max 29.99
_cell_measurement_theta_min 2.15
_cell_volume 2814.97(14)
_computing_cell_refinement 'SAINT (Bruker AXS, 2001)'
_computing_data_collection 'SMART (Bruker AXS, 2001)'
_computing_data_reduction 'SAINT (Bruker AXS, 2001)'
_computing_molecular_graphics 'DIAMOND 2.1 (Crystal Impact, 2001)'
_computing_publication_material 'SHELXL-97 (Sheldrick, 1997)'
_computing_structure_refinement 'SHELXL-97 (Sheldrick, 1997)'
_computing_structure_solution 'SHELXS-97 (Sheldrick, 1997)'
_diffrn_ambient_temperature 173(2)
_diffrn_measured_fraction_theta_full 0.999
_diffrn_measured_fraction_theta_max 0.999
_diffrn_measurement_device_type 'Bruker AXS SMART 1K'
_diffrn_measurement_method omega-scan
_diffrn_radiation_monochromator graphite
_diffrn_radiation_source 'fine-focus sealed tube'
_diffrn_radiation_type MoK\a
_diffrn_radiation_wavelength 0.71073
_diffrn_reflns_av_R_equivalents 0.0169
_diffrn_reflns_av_sigmaI/netI 0.0122
_diffrn_reflns_limit_h_max 14
_diffrn_reflns_limit_h_min -14
_diffrn_reflns_limit_k_max 34
_diffrn_reflns_limit_k_min -34
_diffrn_reflns_limit_l_max 17
_diffrn_reflns_limit_l_min -17
_diffrn_reflns_number 39993
_diffrn_reflns_theta_full 30.00
_diffrn_reflns_theta_max 30.00
_diffrn_reflns_theta_min 1.66
_diffrn_standards_decay_% 0
_diffrn_standards_interval_count 0
_diffrn_standards_interval_time 0
_diffrn_standards_number 0
_exptl_absorpt_coefficient_mu 1.111
_exptl_absorpt_correction_T_max 0.8250
_exptl_absorpt_correction_T_min 0.6648
_exptl_absorpt_correction_type multi-scan
_exptl_absorpt_process_details 'SADABS 2.10 (Bruker AXS, 2003)'
_exptl_crystal_colour red
_exptl_crystal_density_diffrn 1.591
_exptl_crystal_density_method 'not measured'
_exptl_crystal_description Rauten
_exptl_crystal_F_000 1416
_exptl_crystal_size_max 0.40
_exptl_crystal_size_mid 0.20
_exptl_crystal_size_min 0.18
_refine_diff_density_max 0.401
_refine_diff_density_min -0.268
_refine_diff_density_rms 0.045
_refine_ls_extinction_method none
_refine_ls_goodness_of_fit_ref 1.065
_refine_ls_hydrogen_treatment refall
_refine_ls_matrix_type full
_refine_ls_number_parameters 520
_refine_ls_number_reflns 8198
_refine_ls_number_restraints 0
_refine_ls_restrained_S_all 1.065
_refine_ls_R_factor_all 0.0225
_refine_ls_R_factor_gt 0.0196
_refine_ls_shift/su_max 0.003
_refine_ls_shift/su_mean 0.000
_refine_ls_structure_factor_coef Fsqd
_refine_ls_weighting_details 'calc w=1/[\s^2^(Fo^2^)+(0.0295P)^2^+0.7205P] where P=(Fo^2^+2Fc^2^)/3'
_refine_ls_weighting_scheme calc
_refine_ls_wR_factor_gt 0.0529
_refine_ls_wR_factor_ref 0.0547
_reflns_number_gt 7548
_reflns_number_total 8198
_reflns_threshold_expression >2sigma(I)
_cod_data_source_file C0CC03098H.TXT
_cod_data_source_block gl1698
_cod_depositor_comments
;
The following automatic conversions were performed:

data name '_atom_site_symetry_multiplicity' was replaced with
'_atom_site_symmetry_multiplicity' as specified in the replacement
file 'data/replacement-values/replacement_tags.lst'.

Automatic conversion script
Id: cif_correct_tags 9268 2022-04-12 08:56:07Z antanas 
;
_cod_original_cell_volume 2814.97(13)
_cod_original_sg_symbol_H-M P2(1)/c
_cod_database_code 7105800

loop_
_symmetry_equiv_pos_as_xyz
'x, y, z'
'-x, y+1/2, -z+1/2'
'-x, -y, -z'
'x, -y-1/2, z-1/2'

loop_
_atom_site_label
_atom_site_type_symbol
_atom_site_fract_x
_atom_site_fract_y
_atom_site_fract_z
_atom_site_U_iso_or_equiv
_atom_site_adp_type
_atom_site_occupancy
_atom_site_symmetry_multiplicity
_atom_site_calc_flag
_atom_site_refinement_flags
_atom_site_disorder_assembly
_atom_site_disorder_group
Fe1 Fe 0.579570(13) 0.162040(5) 0.615883(11) 0.01328(4) Uani 1 1 d . . .
Fe2 Fe 0.936784(13) 0.128319(5) 0.787671(12) 0.01338(4) Uani 1 1 d . . .
O1 O 0.59019(7) 0.24411(3) 0.59653(6) 0.01894(13) Uani 1 1 d . . .
O2 O 0.47353(7) 0.09239(3) 0.59887(6) 0.01971(13) Uani 1 1 d . . .
O3 O 0.75893(7) 0.15016(3) 0.71485(6) 0.01850(13) Uani 1 1 d . . .
O6 O 0.46672(8) 0.32042(3) 0.57917(7) 0.02497(15) Uani 1 1 d . . .
O26 O 0.26537(8) 0.05858(3) 0.57404(8) 0.02709(16) Uani 1 1 d . . .
O41 O 0.93296(7) 0.09521(3) 0.93976(7) 0.02108(14) Uani 1 1 d . . .
O42 O 1.04044(7) 0.15740(3) 0.69140(6) 0.01736(12) Uani 1 1 d . . .
O66 O 1.25025(8) 0.18596(3) 0.71153(7) 0.02312(14) Uani 1 1 d . . .
O46 O 1.06450(8) 0.08240(3) 1.13865(7) 0.02679(16) Uani 1 1 d . . .
O81 O 0.52619(8) 0.17968(3) 0.76441(7) 0.02094(14) Uani 1 1 d . . .
H81A H 0.4460(19) 0.1802(7) 0.7533(15) 0.039(4) Uiso 1 1 d . . .
H81B H 0.5675(19) 0.1571(7) 0.8177(16) 0.040(4) Uiso 1 1 d . . .
O82 O 1.01888(8) 0.19999(3) 0.88697(7) 0.02006(13) Uani 1 1 d . . .
H82A H 1.0234(18) 0.2057(7) 0.9538(17) 0.043(5) Uiso 1 1 d . . .
H82B H 0.9773(17) 0.2254(7) 0.8425(15) 0.038(4) Uiso 1 1 d . . .
N1 N 0.61682(8) 0.13760(3) 0.45627(7) 0.01688(14) Uani 1 1 d . . .
N2 N 0.36665(8) 0.18357(3) 0.47199(7) 0.01637(14) Uani 1 1 d . . .
N41 N 0.88744(8) 0.05651(3) 0.66833(7) 0.01701(14) Uani 1 1 d . . .
N42 N 1.14582(8) 0.08649(3) 0.87890(7) 0.01649(14) Uani 1 1 d . . .
C1 C 0.67420(10) 0.08107(4) 0.46084(9) 0.01947(17) Uani 1 1 d . . .
H1A H 0.6605(14) 0.0718(6) 0.3780(12) 0.023(3) Uiso 1 1 d . . .
H1B H 0.6160(14) 0.0573(5) 0.4826(12) 0.020(3) Uiso 1 1 d . . .
C2 C 0.47367(11) 0.13717(4) 0.35167(9) 0.02104(18) Uani 1 1 d . . .
H2A H 0.4287(14) 0.1025(6) 0.3570(12) 0.020(3) Uiso 1 1 d . . .
H2B H 0.4834(15) 0.1381(6) 0.2743(13) 0.026(3) Uiso 1 1 d . . .
C3 C 0.38507(11) 0.18505(4) 0.35691(9) 0.02093(18) Uani 1 1 d . . .
H3A H 0.4330(13) 0.2185(5) 0.3557(12) 0.019(3) Uiso 1 1 d . . .
H3B H 0.2935(16) 0.1846(6) 0.2880(14) 0.029(4) Uiso 1 1 d . . .
C4 C 0.70870(11) 0.17813(4) 0.43328(10) 0.02265(19) Uani 1 1 d . . .
H4A H 0.7245(16) 0.1657(6) 0.3638(14) 0.031(4) Uiso 1 1 d . . .
H4B H 0.6646(15) 0.2133(6) 0.4161(13) 0.028(3) Uiso 1 1 d . . .
H4C H 0.7954(16) 0.1806(6) 0.5046(14) 0.029(4) Uiso 1 1 d . . .
C5 C 0.33727(10) 0.23863(4) 0.50365(9) 0.01869(17) Uani 1 1 d . . .
H5A H 0.3004(14) 0.2361(6) 0.5615(12) 0.023(3) Uiso 1 1 d . . .
H5B H 0.2742(15) 0.2579(6) 0.4337(13) 0.026(3) Uiso 1 1 d . . .
C6 C 0.47449(10) 0.27115(4) 0.56371(8) 0.01779(17) Uani 1 1 d . . .
C25 C 0.26392(10) 0.14136(4) 0.46986(9) 0.01988(17) Uani 1 1 d . . .
H25A H 0.2151(15) 0.1269(6) 0.3920(13) 0.024(3) Uiso 1 1 d . . .
H25B H 0.1986(16) 0.1574(6) 0.4943(13) 0.027(3) Uiso 1 1 d . . .
C26 C 0.33737(10) 0.09353(4) 0.55402(9) 0.01864(17) Uani 1 1 d . . .
C41 C 0.83095(10) 0.06857(4) 0.53441(9) 0.01932(17) Uani 1 1 d . . .
H41A H 0.8453(15) 0.0362(6) 0.4973(13) 0.026(3) Uiso 1 1 d . . .
H41B H 0.8928(14) 0.0955(5) 0.5241(12) 0.020(3) Uiso 1 1 d . . .
C42 C 1.02498(11) 0.02781(4) 0.69996(10) 0.02112(18) Uani 1 1 d . . .
H42A H 1.0720(14) 0.0470(5) 0.6583(12) 0.020(3) Uiso 1 1 d . . .
H42B H 1.0058(14) -0.0101(6) 0.6675(12) 0.023(3) Uiso 1 1 d . . .
C43 C 1.11699(10) 0.02931(4) 0.83584(10) 0.02121(18) Uani 1 1 d . . .
H43A H 1.0721(15) 0.0125(6) 0.8799(13) 0.025(3) Uiso 1 1 d . . .
H43B H 1.2046(16) 0.0106(6) 0.8554(13) 0.032(4) Uiso 1 1 d . . .
C44 C 0.78896(11) 0.02065(4) 0.69437(10) 0.02149(18) Uani 1 1 d . . .
H44A H 0.7635(16) -0.0115(6) 0.6394(14) 0.033(4) Uiso 1 1 d . . .
H44B H 0.8331(15) 0.0090(6) 0.7800(14) 0.029(4) Uiso 1 1 d . . .
H44C H 0.7041(15) 0.0407(6) 0.6842(12) 0.025(3) Uiso 1 1 d . . .
C45 C 1.18446(10) 0.09025(4) 1.01063(9) 0.02045(18) Uani 1 1 d . . .
H45A H 1.2311(15) 0.1241(6) 1.0420(13) 0.026(3) Uiso 1 1 d . . .
H45B H 1.2459(15) 0.0611(6) 1.0561(12) 0.024(3) Uiso 1 1 d . . .
C46 C 1.05178(10) 0.08877(4) 1.03406(9) 0.01969(17) Uani 1 1 d . . .
C65 C 1.24725(10) 0.11382(4) 0.84136(9) 0.01846(17) Uani 1 1 d . . .
H65A H 1.3171(14) 0.1334(5) 0.9093(12) 0.020(3) Uiso 1 1 d . . .
H65B H 1.2933(16) 0.0869(6) 0.8122(13) 0.030(4) Uiso 1 1 d . . .
C66 C 1.17490(10) 0.15524(4) 0.74092(8) 0.01650(16) Uani 1 1 d . . .
O101 O 0.87496(9) 0.27783(3) 0.72512(8) 0.02575(15) Uani 1 1 d . . .
H1C H 0.8792(18) 0.3114(8) 0.7433(15) 0.040(4) Uiso 1 1 d . . .
H1D H 0.795(2) 0.2697(8) 0.6910(17) 0.047(5) Uiso 1 1 d . . .
O102 O 0.65433(9) 0.09222(4) 0.91418(7) 0.02694(16) Uani 1 1 d . . .
H2C H 0.6529(19) 0.0881(7) 0.9855(17) 0.047(5) Uiso 1 1 d . . .
H2D H 0.741(2) 0.0926(8) 0.9281(18) 0.059(6) Uiso 1 1 d . . .
O103 O 0.61965(9) 0.41613(4) 0.62707(8) 0.02795(16) Uani 1 1 d . . .
H3C H 0.5744(18) 0.3914(8) 0.6199(15) 0.040(5) Uiso 1 1 d . . .
H3D H 0.583(2) 0.4408(8) 0.6487(17) 0.051(5) Uiso 1 1 d . . .
O104 O 1.05852(10) 0.22226(4) 1.11106(8) 0.02898(17) Uani 1 1 d . . .
H4D H 0.9958(19) 0.2238(7) 1.1296(16) 0.043(5) Uiso 1 1 d . . .
H4E H 1.097(2) 0.2523(8) 1.1293(17) 0.051(5) Uiso 1 1 d . . .
O105 O 0.90204(10) 0.11323(4) 1.26063(9) 0.03007(17) Uani 1 1 d . . .
H5C H 0.941(2) 0.1036(7) 1.2175(17) 0.045(5) Uiso 1 1 d . . .
H5D H 0.823(2) 0.1013(8) 1.2248(18) 0.051(5) Uiso 1 1 d . . .
O106 O 0.47286(14) 0.00428(4) 0.79121(10) 0.0424(2) Uani 1 1 d . . .
H6C H 0.533(2) 0.0255(8) 0.8239(18) 0.052(5) Uiso 1 1 d . . .
H6D H 0.420(2) 0.0161(8) 0.7275(18) 0.048(5) Uiso 1 1 d . . .

loop_
_atom_site_aniso_label
_atom_site_aniso_U_11
_atom_site_aniso_U_22
_atom_site_aniso_U_33
_atom_site_aniso_U_23
_atom_site_aniso_U_13
_atom_site_aniso_U_12
Fe1 0.01111(6) 0.01384(6) 0.01402(6) 0.00072(4) 0.00448(5) 0.00005(4)
Fe2 0.01087(6) 0.01322(6) 0.01592(6) 0.00074(4) 0.00553(5) 0.00072(4)
O1 0.0155(3) 0.0161(3) 0.0237(3) 0.0014(2) 0.0068(3) -0.0004(2)
O2 0.0174(3) 0.0176(3) 0.0222(3) 0.0024(2) 0.0064(3) -0.0017(2)
O3 0.0128(3) 0.0215(3) 0.0191(3) -0.0021(3) 0.0048(2) 0.0022(2)
O6 0.0263(4) 0.0167(3) 0.0285(4) -0.0008(3) 0.0082(3) 0.0023(3)
O26 0.0248(4) 0.0229(4) 0.0343(4) 0.0003(3) 0.0132(3) -0.0082(3)
O41 0.0162(3) 0.0258(3) 0.0220(3) 0.0057(3) 0.0089(3) 0.0012(3)
O42 0.0149(3) 0.0183(3) 0.0193(3) 0.0013(2) 0.0076(2) 0.0004(2)
O66 0.0187(3) 0.0247(4) 0.0289(4) 0.0044(3) 0.0130(3) -0.0016(3)
O46 0.0288(4) 0.0306(4) 0.0231(3) 0.0098(3) 0.0130(3) 0.0063(3)
O81 0.0174(3) 0.0256(4) 0.0222(3) 0.0015(3) 0.0108(3) 0.0016(3)
O82 0.0203(3) 0.0185(3) 0.0198(3) -0.0029(3) 0.0069(3) -0.0013(3)
N1 0.0176(3) 0.0173(3) 0.0160(3) 0.0000(3) 0.0074(3) -0.0004(3)
N2 0.0146(3) 0.0166(3) 0.0166(3) 0.0012(3) 0.0053(3) -0.0004(3)
N41 0.0158(3) 0.0144(3) 0.0210(4) -0.0003(3) 0.0079(3) 0.0006(3)
N42 0.0142(3) 0.0155(3) 0.0201(4) 0.0024(3) 0.0075(3) 0.0008(3)
C1 0.0207(4) 0.0183(4) 0.0182(4) -0.0033(3) 0.0070(3) 0.0000(3)
C2 0.0216(4) 0.0254(5) 0.0139(4) -0.0009(3) 0.0053(3) 0.0006(4)
C3 0.0205(4) 0.0252(5) 0.0148(4) 0.0036(3) 0.0052(3) 0.0021(4)
C4 0.0248(5) 0.0223(5) 0.0260(5) 0.0024(4) 0.0158(4) -0.0009(4)
C5 0.0156(4) 0.0170(4) 0.0221(4) 0.0026(3) 0.0066(3) 0.0026(3)
C6 0.0191(4) 0.0174(4) 0.0168(4) 0.0025(3) 0.0076(3) 0.0008(3)
C25 0.0142(4) 0.0207(4) 0.0215(4) -0.0001(3) 0.0044(3) -0.0038(3)
C26 0.0198(4) 0.0173(4) 0.0188(4) -0.0036(3) 0.0081(3) -0.0041(3)
C41 0.0210(4) 0.0187(4) 0.0197(4) -0.0034(3) 0.0099(3) 0.0007(3)
C42 0.0192(4) 0.0156(4) 0.0287(5) -0.0024(3) 0.0102(4) 0.0034(3)
C43 0.0179(4) 0.0139(4) 0.0300(5) 0.0026(3) 0.0085(4) 0.0032(3)
C44 0.0198(4) 0.0167(4) 0.0270(5) 0.0012(4) 0.0090(4) -0.0026(3)
C45 0.0161(4) 0.0242(5) 0.0193(4) 0.0049(3) 0.0058(3) 0.0024(3)
C46 0.0202(4) 0.0162(4) 0.0233(4) 0.0051(3) 0.0099(4) 0.0023(3)
C65 0.0129(4) 0.0201(4) 0.0230(4) 0.0025(3) 0.0082(3) 0.0012(3)
C66 0.0167(4) 0.0161(4) 0.0184(4) -0.0022(3) 0.0091(3) -0.0001(3)
O101 0.0218(4) 0.0192(4) 0.0344(4) 0.0004(3) 0.0100(3) -0.0013(3)
O102 0.0211(4) 0.0387(4) 0.0229(4) 0.0035(3) 0.0111(3) -0.0003(3)
O103 0.0316(4) 0.0265(4) 0.0325(4) -0.0053(3) 0.0201(3) -0.0051(3)
O104 0.0350(4) 0.0268(4) 0.0286(4) -0.0078(3) 0.0168(4) -0.0074(3)
O105 0.0307(4) 0.0250(4) 0.0357(4) -0.0016(3) 0.0152(4) 0.0020(3)
O106 0.0580(6) 0.0290(5) 0.0317(5) 0.0044(4) 0.0106(5) -0.0142(4)

loop_
_atom_type_symbol
_atom_type_description
_atom_type_scat_dispersion_real
_atom_type_scat_dispersion_imag
_atom_type_scat_source
C C 0.0033 0.0016 'International Tables Vol C Tables 4.2.6.8 and 6.1.1.4'
H H 0.0000 0.0000 'International Tables Vol C Tables 4.2.6.8 and 6.1.1.4'
N N 0.0061 0.0033 'International Tables Vol C Tables 4.2.6.8 and 6.1.1.4'
O O 0.0106 0.0060 'International Tables Vol C Tables 4.2.6.8 and 6.1.1.4'
Fe Fe 0.3463 0.8444 'International Tables Vol C Tables 4.2.6.8 and 6.1.1.4'

loop_
_geom_angle_atom_site_label_1
_geom_angle_atom_site_label_2
_geom_angle_atom_site_label_3
_geom_angle
_geom_angle_site_symmetry_1
_geom_angle_site_symmetry_3
_geom_angle_publ_flag
O3 Fe1 O2 108.06(3) . . ?
O3 Fe1 O1 98.49(3) . . ?
O2 Fe1 O1 152.71(3) . . ?
O3 Fe1 O81 92.29(3) . . ?
O2 Fe1 O81 85.99(3) . . ?
O1 Fe1 O81 86.74(3) . . ?
O3 Fe1 N1 91.23(3) . . ?
O2 Fe1 N1 88.41(3) . . ?
O1 Fe1 N1 97.42(3) . . ?
O81 Fe1 N1 174.10(3) . . ?
O3 Fe1 N2 170.89(3) . . ?
O2 Fe1 N2 78.29(3) . . ?
O1 Fe1 N2 76.14(3) . . ?
O81 Fe1 N2 94.71(3) . . ?
N1 Fe1 N2 82.29(3) . . ?
O3 Fe1 Fe2 6.42(2) . . ?
O2 Fe1 Fe2 105.19(2) . . ?
O1 Fe1 Fe2 101.852(19) . . ?
O81 Fe1 Fe2 97.89(2) . . ?
N1 Fe1 Fe2 85.39(2) . . ?
N2 Fe1 Fe2 167.12(2) . . ?
O3 Fe2 O42 108.00(3) . . ?
O3 Fe2 O41 98.92(3) . . ?
O42 Fe2 O41 152.10(3) . . ?
O3 Fe2 O82 96.89(3) . . ?
O42 Fe2 O82 81.21(3) . . ?
O41 Fe2 O82 88.55(3) . . ?
O3 Fe2 N41 90.58(3) . . ?
O42 Fe2 N41 86.39(3) . . ?
O41 Fe2 N41 100.81(3) . . ?
O82 Fe2 N41 167.01(3) . . ?
O3 Fe2 N42 170.14(3) . . ?
O42 Fe2 N42 78.45(3) . . ?
O41 Fe2 N42 75.92(3) . . ?
O82 Fe2 N42 91.42(3) . . ?
N41 Fe2 N42 82.27(3) . . ?
O3 Fe2 Fe1 6.42(2) . . ?
O42 Fe2 Fe1 105.46(2) . . ?
O41 Fe2 Fe1 102.06(2) . . ?
O82 Fe2 Fe1 102.47(2) . . ?
N41 Fe2 Fe1 84.50(2) . . ?
N42 Fe2 Fe1 165.95(2) . . ?
C6 O1 Fe1 117.18(6) . . ?
C26 O2 Fe1 119.22(6) . . ?
Fe2 O3 Fe1 167.16(4) . . ?
C46 O41 Fe2 118.17(6) . . ?
C66 O42 Fe2 117.66(6) . . ?
Fe1 O81 H81A 119.5(12) . . ?
Fe1 O81 H81B 106.7(12) . . ?
H81A O81 H81B 108.1(16) . . ?
Fe2 O82 H82A 124.1(12) . . ?
Fe2 O82 H82B 106.6(12) . . ?
H82A O82 H82B 108.6(16) . . ?
C4 N1 C2 109.75(8) . . ?
C4 N1 C1 110.23(8) . . ?
C2 N1 C1 105.32(7) . . ?
C4 N1 Fe1 110.39(6) . . ?
C2 N1 Fe1 105.15(6) . . ?
C1 N1 Fe1 115.65(6) . . ?
C5 N2 C25 114.65(8) . . ?
C5 N2 C3 110.24(7) . . ?
C25 N2 C3 112.33(8) . . ?
C5 N2 Fe1 105.19(5) . . ?
C25 N2 Fe1 108.77(6) . . ?
C3 N2 Fe1 104.95(6) . . ?
C44 N41 C42 109.98(7) . . ?
C44 N41 C41 110.82(8) . . ?
C42 N41 C41 105.38(7) . . ?
C44 N41 Fe2 109.02(6) . . ?
C42 N41 Fe2 106.04(6) . . ?
C41 N41 Fe2 115.37(6) . . ?
C45 N42 C65 113.65(8) . . ?
C45 N42 C43 111.23(8) . . ?
C65 N42 C43 112.72(8) . . ?
C45 N42 Fe2 105.64(6) . . ?
C65 N42 Fe2 108.39(5) . . ?
C43 N42 Fe2 104.49(6) . . ?
N1 C1 C41 121.25(8) . . ?
N1 C1 H1A 107.0(8) . . ?
C41 C1 H1A 102.0(8) . . ?
N1 C1 H1B 106.4(8) . . ?
C41 C1 H1B 111.4(8) . . ?
H1A C1 H1B 107.9(11) . . ?
N1 C2 C3 111.58(8) . . ?
N1 C2 H2A 106.4(8) . . ?
C3 C2 H2A 110.5(8) . . ?
N1 C2 H2B 109.8(8) . . ?
C3 C2 H2B 109.4(8) . . ?
H2A C2 H2B 109.0(11) . . ?
N2 C3 C2 110.13(8) . . ?
N2 C3 H3A 108.0(8) . . ?
C2 C3 H3A 109.3(8) . . ?
N2 C3 H3B 109.7(9) . . ?
C2 C3 H3B 110.7(9) . . ?
H3A C3 H3B 109.0(11) . . ?
N1 C4 H4A 108.1(9) . . ?
N1 C4 H4B 110.8(9) . . ?
H4A C4 H4B 109.6(12) . . ?
N1 C4 H4C 108.2(9) . . ?
H4A C4 H4C 111.2(13) . . ?
H4B C4 H4C 109.0(12) . . ?
N2 C5 C6 110.30(7) . . ?
N2 C5 H5A 109.4(9) . . ?
C6 C5 H5A 106.1(8) . . ?
N2 C5 H5B 111.4(9) . . ?
C6 C5 H5B 108.8(8) . . ?
H5A C5 H5B 110.7(12) . . ?
O6 C6 O1 125.01(9) . . ?
O6 C6 C5 118.46(8) . . ?
O1 C6 C5 116.52(8) . . ?
N2 C25 C26 111.67(8) . . ?
N2 C25 H25A 111.4(8) . . ?
C26 C25 H25A 106.7(8) . . ?
N2 C25 H25B 108.6(9) . . ?
C26 C25 H25B 109.7(9) . . ?
H25A C25 H25B 108.7(12) . . ?
O26 C26 O2 123.90(9) . . ?
O26 C26 C25 119.37(9) . . ?
O2 C26 C25 116.72(8) . . ?
N41 C41 C1 120.28(8) . . ?
N41 C41 H41A 106.1(8) . . ?
C1 C41 H41A 103.6(8) . . ?
N41 C41 H41B 107.2(8) . . ?
C1 C41 H41B 113.3(8) . . ?
H41A C41 H41B 105.1(11) . . ?
N41 C42 C43 111.43(8) . . ?
N41 C42 H42A 106.3(8) . . ?
C43 C42 H42A 109.2(8) . . ?
N41 C42 H42B 109.1(8) . . ?
C43 C42 H42B 112.4(8) . . ?
H42A C42 H42B 108.2(11) . . ?
N42 C43 C42 110.27(8) . . ?
N42 C43 H43A 106.9(9) . . ?
C42 C43 H43A 111.5(9) . . ?
N42 C43 H43B 109.6(9) . . ?
C42 C43 H43B 110.9(9) . . ?
H43A C43 H43B 107.5(12) . . ?
N41 C44 H44A 110.0(9) . . ?
N41 C44 H44B 109.8(8) . . ?
H44A C44 H44B 110.5(12) . . ?
N41 C44 H44C 110.3(8) . . ?
H44A C44 H44C 110.2(12) . . ?
H44B C44 H44C 106.0(12) . . ?
N42 C45 C46 110.21(8) . . ?
N42 C45 H45A 110.2(9) . . ?
C46 C45 H45A 107.2(9) . . ?
N42 C45 H45B 112.6(8) . . ?
C46 C45 H45B 108.2(8) . . ?
H45A C45 H45B 108.3(12) . . ?
O46 C46 O41 124.98(9) . . ?
O46 C46 C45 118.98(9) . . ?
O41 C46 C45 116.04(8) . . ?
N42 C65 C66 111.86(7) . . ?
N42 C65 H65A 110.1(8) . . ?
C66 C65 H65A 106.9(8) . . ?
N42 C65 H65B 109.5(9) . . ?
C66 C65 H65B 108.7(9) . . ?
H65A C65 H65B 109.7(12) . . ?
O66 C66 O42 122.93(9) . . ?
O66 C66 C65 118.31(8) . . ?
O42 C66 C65 118.75(8) . . ?
H1C O101 H1D 108.2(18) . . ?
H2C O102 H2D 105.5(17) . . ?
H3C O103 H3D 106.3(18) . . ?
H4D O104 H4E 104.9(18) . . ?
H5C O105 H5D 102.8(18) . . ?
H6C O106 H6D 109.0(19) . . ?

loop_
_geom_bond_atom_site_label_1
_geom_bond_atom_site_label_2
_geom_bond_distance
_geom_bond_site_symmetry_2
_geom_bond_publ_flag
Fe1 O3 1.7692(7) . ?
Fe1 O2 1.9994(7) . ?
Fe1 O1 2.0366(7) . ?
Fe1 O81 2.1421(7) . ?
Fe1 N1 2.2117(8) . ?
Fe1 N2 2.2324(8) . ?
Fe1 Fe2 3.5156(2) . ?
Fe2 O3 1.7686(7) . ?
Fe2 O42 2.0273(7) . ?
Fe2 O41 2.0307(7) . ?
Fe2 O82 2.0991(7) . ?
Fe2 N41 2.1989(8) . ?
Fe2 N42 2.2357(8) . ?
O1 C6 1.2849(11) . ?
O2 C26 1.2896(12) . ?
O6 C6 1.2318(12) . ?
O26 C26 1.2306(12) . ?
O41 C46 1.2928(12) . ?
O42 C66 1.2731(11) . ?
O66 C66 1.2453(11) . ?
O46 C46 1.2277(12) . ?
O81 H81A 0.790(18) . ?
O81 H81B 0.822(18) . ?
O82 H82A 0.804(19) . ?
O82 H82B 0.818(18) . ?
N1 C4 1.4877(13) . ?
N1 C2 1.4963(12) . ?
N1 C1 1.5031(12) . ?
N2 C5 1.4720(12) . ?
N2 C25 1.4835(12) . ?
N2 C3 1.4871(12) . ?
N41 C44 1.4853(12) . ?
N41 C42 1.4964(12) . ?
N41 C41 1.5038(12) . ?
N42 C45 1.4754(12) . ?
N42 C65 1.4785(12) . ?
N42 C43 1.4833(12) . ?
C1 C41 1.5274(14) . ?
C1 H1A 0.979(14) . ?
C1 H1B 0.956(13) . ?
C2 C3 1.5136(14) . ?
C2 H2A 0.986(13) . ?
C2 H2B 0.986(14) . ?
C3 H3A 0.965(13) . ?
C3 H3B 0.968(15) . ?
C4 H4A 0.973(15) . ?
C4 H4B 0.958(15) . ?
C4 H4C 0.953(15) . ?
C5 C6 1.5287(13) . ?
C5 H5A 0.934(14) . ?
C5 H5B 0.951(14) . ?
C25 C26 1.5315(14) . ?
C25 H25A 0.933(14) . ?
C25 H25B 0.937(15) . ?
C41 H41A 0.956(14) . ?
C41 H41B 0.968(13) . ?
C42 C43 1.5164(15) . ?
C42 H42A 0.964(13) . ?
C42 H42B 0.997(14) . ?
C43 H43A 0.942(14) . ?
C43 H43B 0.959(15) . ?
C44 H44A 0.994(16) . ?
C44 H44B 0.984(15) . ?
C44 H44C 0.975(14) . ?
C45 C46 1.5274(14) . ?
C45 H45A 0.957(15) . ?
C45 H45B 0.964(14) . ?
C65 C66 1.5195(13) . ?
C65 H65A 0.965(14) . ?
C65 H65B 0.968(15) . ?
O101 H1C 0.848(18) . ?
O101 H1D 0.78(2) . ?
O102 H2C 0.877(19) . ?
O102 H2D 0.84(2) . ?
O103 H3C 0.752(19) . ?
O103 H3D 0.82(2) . ?
O104 H4D 0.777(19) . ?
O104 H4E 0.82(2) . ?
O105 H5C 0.823(19) . ?
O105 H5D 0.81(2) . ?
O106 H6C 0.78(2) . ?
O106 H6D 0.79(2) . ?
